data_7029031
loop_
_publ_author_name
'Adolph, M.'
'Zevaco, T. A.'
'Altesleben, C.'
'Walter, O.'
'Dinjus, E.'

_publ_section_title
;
 New cobalt, iron and chromium catalysts based on easy-to-handle
 N4-chelating ligands for the coupling reaction of epoxides with CO2.
;
_journal_issue 8
_journal_name_full 'Dalton transactions (Cambridge, England : 2003)'
_journal_page_first 3285
_journal_page_last 3296
_journal_paper_doi 10.1039/c3dt53084a
_journal_volume 43
_journal_year 2014
_chemical_formula_sum 'C30 H37 Cl2 Co N5 O6.5'
_chemical_formula_weight 701.47
_chemical_name_systematic
;
 ?
;
_space_group_crystal_system monoclinic
_space_group_IT_number 14
_space_group_name_Hall '-P 2ybc'
_space_group_name_H-M_alt 'P 1 21/c 1'
_symmetry_space_group_name_Hall '-P 2ybc'
_symmetry_space_group_name_H-M 'P 1 21/c 1'
_atom_sites_solution_hydrogens mixed
_atom_sites_solution_primary direct
_atom_sites_solution_secondary difmap
_audit_creation_method SHELXL-2013
_cell_angle_alpha 90
_cell_angle_beta 119.0960(10)
_cell_angle_gamma 90
_cell_formula_units_Z 8
_cell_length_a 21.8010(15)
_cell_length_b 15.0617(10)
_cell_length_c 21.8954(15)
_cell_measurement_reflns_used 9970
_cell_measurement_temperature 100(2)
_cell_measurement_theta_max 27.89
_cell_measurement_theta_min 2.163
_cell_volume 6282.3(7)
_computing_cell_refinement 'APEX II (Bruker, 2007)'
_computing_data_collection 'APEX II (Bruker, 2007)'
_computing_data_reduction 'SAINT (Bruker, 2007)'
_computing_publication_material 'XPMA (Zsolnai, 1996), ORTEP (Farrugia, 1997)'
_computing_structure_refinement 'SHELXL-2013 (Sheldrick, 2013)'
_computing_structure_solution 'SHELXS-97 (Sheldrick, 2008)'
_diffrn_ambient_temperature 100(2)
_diffrn_detector_area_resol_mean 66
_diffrn_measured_fraction_theta_full 1.000
_diffrn_measured_fraction_theta_max 0.940
_diffrn_measurement_device_type 'Bruker Apex II Quazar'
_diffrn_measurement_method 'combined omega- and phi-scan'
_diffrn_radiation_monochromator graphite
_diffrn_radiation_source 'fine-focus sealed tube'
_diffrn_radiation_type MoK\a
_diffrn_radiation_wavelength 0.71073
_diffrn_reflns_av_R_equivalents 0.0695
_diffrn_reflns_av_unetI/netI 0.0515
_diffrn_reflns_Laue_measured_fraction_full 1.000
_diffrn_reflns_Laue_measured_fraction_max 0.940
_diffrn_reflns_limit_h_max 28
_diffrn_reflns_limit_h_min -28
_diffrn_reflns_limit_k_max 19
_diffrn_reflns_limit_k_min -20
_diffrn_reflns_limit_l_max 28
_diffrn_reflns_limit_l_min -28
_diffrn_reflns_number 110733
_diffrn_reflns_point_group_measured_fraction_full 1.000
_diffrn_reflns_point_group_measured_fraction_max 0.940
_diffrn_reflns_theta_full 25.000
_diffrn_reflns_theta_max 28.486
_diffrn_reflns_theta_min 1.721
_exptl_absorpt_coefficient_mu 0.770
_exptl_absorpt_correction_T_max 0.9736
_exptl_absorpt_correction_T_min 0.9517
_exptl_absorpt_correction_type multi-scan
_exptl_absorpt_process_details (sadabs)
_exptl_crystal_colour 'red brown'
_exptl_crystal_density_diffrn 1.483
_exptl_crystal_density_method 'not measured'
_exptl_crystal_description quader
_exptl_crystal_F_000 2920
_exptl_crystal_size_max 0.065
_exptl_crystal_size_mid 0.055
_exptl_crystal_size_min 0.035
_refine_diff_density_max 0.850
_refine_diff_density_min -0.686
_refine_diff_density_rms 0.083
_refine_ls_extinction_method none
_refine_ls_goodness_of_fit_ref 1.019
_refine_ls_hydrogen_treatment refU
_refine_ls_matrix_type full
_refine_ls_number_parameters 846
_refine_ls_number_reflns 14943
_refine_ls_number_restraints 0
_refine_ls_restrained_S_all 1.019
_refine_ls_R_factor_all 0.0822
_refine_ls_R_factor_gt 0.0423
_refine_ls_shift/su_max 0.000
_refine_ls_shift/su_mean 0.000
_refine_ls_structure_factor_coef Fsqd
_refine_ls_weighting_details
;
 w=1/[\s^2^(Fo^2^)+(0.0378P)^2^+8.2593P]
 where P=(Fo^2^+2Fc^2^)/3
;
_refine_ls_weighting_scheme calc
_refine_ls_wR_factor_gt 0.0888
_refine_ls_wR_factor_ref 0.1059
_reflns_Friedel_coverage 0.000
_reflns_number_gt 10246
_reflns_number_total 14943
_reflns_threshold_expression 'I > 2\s(I)'
_cod_data_source_file c3dt53084a.txt
_cod_data_source_block mait11
_cod_original_formula_sum 'C30 H37 Cl2 Co N5 O6.50'
_cod_database_code 7029031
_shelx_space_group_comment
;
The symmetry employed for this shelxl refinement is uniquely defined
by the following loop, which should always be used as a source of
symmetry information in preference to the above space-group names.
They are only intended as comments.
;
_shelx_estimated_absorpt_t_min 0.952
_shelx_estimated_absorpt_t_max 0.974
_shelxl_version_number 2013-2

loop_
_space_group_symop_operation_xyz
'x, y, z'
'-x, y+1/2, -z+1/2'
'-x, -y, -z'
'x, -y-1/2, z-1/2'

loop_
_atom_site_label
_atom_site_type_symbol
_atom_site_fract_x
_atom_site_fract_y
_atom_site_fract_z
_atom_site_U_iso_or_equiv
_atom_site_adp_type
_atom_site_occupancy
_atom_site_site_symmetry_order
_atom_site_calc_flag
_atom_site_refinement_flags_posn
_atom_site_refinement_flags_adp
_atom_site_refinement_flags_occupancy
_atom_site_disorder_assembly
_atom_site_disorder_group
Co1 Co 0.24514(2) 0.38044(2) 0.22350(2) 0.01340(8) Uani 1 1 d . . . . .
Co2 Co 0.20099(2) -0.11829(2) 0.08806(2) 0.01178(8) Uani 1 1 d . . . . .
Cl1 Cl 0.31439(4) 0.37972(5) -0.04542(4) 0.02805(16) Uani 1 1 d . . . . .
Cl2 Cl 0.46369(3) 0.34472(5) 0.08715(4) 0.02684(16) Uani 1 1 d . . . . .
Cl3 Cl 0.24230(3) -0.13524(5) 0.41436(3) 0.02425(15) Uani 1 1 d . . . . .
Cl4 Cl 0.39884(3) -0.13709(6) 0.44066(3) 0.03218(18) Uani 1 1 d . . . . .
O1 O 0.11938(9) 0.36751(14) 0.01724(9) 0.0269(5) Uani 1 1 d . . . . .
O2 O 0.45017(9) 0.32785(13) 0.31484(10) 0.0245(4) Uani 1 1 d . . . . .
O3 O 0.26012(9) 0.50567(11) 0.22466(9) 0.0172(4) Uani 1 1 d . . . . .
O4 O 0.20768(10) 0.54555(12) 0.28712(10) 0.0221(4) Uani 1 1 d . . . . .
O5 O 0.24019(9) 0.25324(11) 0.21988(9) 0.0171(4) Uani 1 1 d . . . . .
O6 O 0.18164(12) 0.23061(13) 0.27920(12) 0.0331(5) Uani 1 1 d . . . . .
O7 O 0.06398(9) -0.10077(12) 0.16032(9) 0.0199(4) Uani 1 1 d . . . . .
O8 O 0.40923(8) -0.12714(12) 0.21352(9) 0.0181(4) Uani 1 1 d . . . . .
O9 O 0.20783(9) 0.00919(11) 0.09321(9) 0.0150(4) Uani 1 1 d . . . . .
O10 O 0.16999(9) 0.03760(12) -0.02027(9) 0.0215(4) Uani 1 1 d . . . . .
O11 O 0.19837(8) -0.24589(11) 0.09118(9) 0.0150(4) Uani 1 1 d . . . . .
O12 O 0.15436(9) -0.26932(12) -0.02412(9) 0.0196(4) Uani 1 1 d . . . . .
N1 N 0.14237(10) 0.38874(13) 0.18872(10) 0.0144(4) Uani 1 1 d . . . . .
N2 N 0.21629(10) 0.38060(13) 0.12744(10) 0.0139(4) Uani 1 1 d . . . . .
N3 N 0.33571(10) 0.36525(13) 0.23431(11) 0.0156(4) Uani 1 1 d . . . . .
N4 N 0.29613(11) 0.37449(14) 0.32712(11) 0.0170(4) Uani 1 1 d . . . . .
N5 N 0.09882(10) -0.11365(13) 0.01757(10) 0.0131(4) Uani 1 1 d . . . . .
N6 N 0.16507(10) -0.11364(13) 0.15079(10) 0.0131(4) Uani 1 1 d . . . . .
N7 N 0.28897(10) -0.12227(13) 0.17037(10) 0.0131(4) Uani 1 1 d . . . . .
N8 N 0.26087(10) -0.12245(13) 0.04267(10) 0.0140(4) Uani 1 1 d . . . . .
C1 C 0.10569(13) 0.39466(17) 0.22276(13) 0.0179(5) Uani 1 1 d . . . . .
H1 H 0.1300 0.4080 0.2713 0.022(4) Uiso 1 1 calc R U . . .
C2 C 0.03367(13) 0.38215(17) 0.19042(14) 0.0193(5) Uani 1 1 d . . . . .
H2 H 0.0094 0.3880 0.2164 0.022(4) Uiso 1 1 calc R U . . .
C3 C -0.00271(13) 0.36116(17) 0.12007(14) 0.0200(6) Uani 1 1 d . . . . .
H3 H -0.0516 0.3485 0.0975 0.022(4) Uiso 1 1 calc R U . . .
C4 C 0.03419(13) 0.35916(18) 0.08375(14) 0.0206(6) Uani 1 1 d . . . . .
H4 H 0.0105 0.3479 0.0349 0.022(4) Uiso 1 1 calc R U . . .
C5 C 0.10579(13) 0.37361(17) 0.11879(13) 0.0169(5) Uani 1 1 d . . . . .
C6 C 0.14822(13) 0.37400(17) 0.08191(13) 0.0173(5) Uani 1 1 d . . . . .
C7 C 0.27099(13) 0.37613(16) 0.11177(13) 0.0162(5) Uani 1 1 d . . . . .
C8 C 0.26456(13) 0.38130(17) 0.04557(13) 0.0172(5) Uani 1 1 d . . . . .
H8 H 0.2199 0.3909 0.0059 0.020(5) Uiso 1 1 calc R U . . .
C9 C 0.32361(14) 0.37243(17) 0.03763(13) 0.0189(5) Uani 1 1 d . . . . .
C10 C 0.38936(13) 0.35776(17) 0.09616(14) 0.0200(6) Uani 1 1 d . . . . .
C11 C 0.39688(13) 0.35531(16) 0.16297(13) 0.0169(5) Uani 1 1 d . . . . .
H11 H 0.4419 0.3472 0.2026 0.020(5) Uiso 1 1 calc R U . . .
C12 C 0.33784(13) 0.36490(16) 0.17126(13) 0.0151(5) Uani 1 1 d . . . . .
C13 C 0.38823(13) 0.34651(17) 0.29788(13) 0.0176(5) Uani 1 1 d . . . . .
C14 C 0.36436(13) 0.35253(17) 0.35097(14) 0.0194(6) Uani 1 1 d . . . . .
C15 C 0.41024(15) 0.33816(19) 0.42157(14) 0.0266(6) Uani 1 1 d . . . . .
H15 H 0.4576 0.3217 0.4372 0.032(4) Uiso 1 1 calc R U . . .
C16 C 0.38554(15) 0.3483(2) 0.46840(15) 0.0295(7) Uani 1 1 d . . . . .
H16 H 0.4158 0.3383 0.5168 0.032(4) Uiso 1 1 calc R U . . .
C17 C 0.31665(15) 0.37326(19) 0.44464(14) 0.0259(6) Uani 1 1 d . . . . .
H17 H 0.2992 0.3819 0.4764 0.032(4) Uiso 1 1 calc R U . . .
C18 C 0.27355(14) 0.38534(18) 0.37337(14) 0.0213(6) Uani 1 1 d . . . . .
H18 H 0.2260 0.4020 0.3568 0.032(4) Uiso 1 1 calc R U . . .
C19 C 0.24130(13) 0.56222(17) 0.25694(13) 0.0174(5) Uani 1 1 d . . . . .
C20 C 0.26423(15) 0.65639(18) 0.25398(15) 0.0258(6) Uani 1 1 d . . . . .
H20A H 0.2310 0.6835 0.2092 0.079(6) Uiso 1 1 calc R U . . .
H20B H 0.3112 0.6555 0.2584 0.079(6) Uiso 1 1 calc R U . . .
H20C H 0.2653 0.6911 0.2924 0.079(6) Uiso 1 1 calc R U . . .
C21 C 0.21332(14) 0.20415(18) 0.24931(14) 0.0209(6) Uani 1 1 d . . . . .
C22 C 0.22607(17) 0.10572(18) 0.24682(16) 0.0290(7) Uani 1 1 d . . . . .
H22A H 0.2670 0.0876 0.2907 0.079(6) Uiso 1 1 calc R U . . .
H22B H 0.2348 0.0934 0.2078 0.079(6) Uiso 1 1 calc R U . . .
H22C H 0.1847 0.0725 0.2404 0.079(6) Uiso 1 1 calc R U . . .
C23 C 0.06657(13) -0.11574(17) -0.05257(13) 0.0172(5) Uani 1 1 d . . . . .
H23 H 0.0945 -0.1176 -0.0750 0.017(4) Uiso 1 1 calc R U . . .
C24 C -0.00574(13) -0.11529(18) -0.09338(13) 0.0191(5) Uani 1 1 d . . . . .
H24 H -0.0267 -0.1164 -0.1429 0.017(4) Uiso 1 1 calc R U . . .
C25 C -0.04732(13) -0.11324(18) -0.06183(13) 0.0198(6) Uani 1 1 d . . . . .
H25 H -0.0971 -0.1135 -0.0890 0.017(4) Uiso 1 1 calc R U . . .
C26 C -0.01464(13) -0.11079(17) 0.01044(13) 0.0187(5) Uani 1 1 d . . . . .
H26 H -0.0417 -0.1095 0.0338 0.017(4) Uiso 1 1 calc R U . . .
C27 C 0.05788(12) -0.11032(16) 0.04811(13) 0.0144(5) Uani 1 1 d . . . . .
C28 C 0.09630(13) -0.10693(16) 0.12664(13) 0.0155(5) Uani 1 1 d . . . . .
C29 C 0.21617(12) -0.11684(16) 0.22190(12) 0.0136(5) Uani 1 1 d . . . . .
C30 C 0.20402(12) -0.11905(16) 0.27831(13) 0.0147(5) Uani 1 1 d . . . . .
H30 H 0.1574 -0.1157 0.2710 0.021(5) Uiso 1 1 calc R U . . .
C31 C 0.26028(13) -0.12615(17) 0.34573(13) 0.0171(5) Uani 1 1 d . . . . .
C32 C 0.32815(13) -0.12859(18) 0.35632(13) 0.0191(5) Uani 1 1 d . . . . .
C33 C 0.34147(13) -0.12658(17) 0.30042(13) 0.0168(5) Uani 1 1 d . . . . .
H33 H 0.3883 -0.1288 0.3084 0.021(5) Uiso 1 1 calc R U . . .
C34 C 0.28537(12) -0.12124(16) 0.23250(12) 0.0145(5) Uani 1 1 d . . . . .
C35 C 0.34739(12) -0.12544(16) 0.16556(13) 0.0141(5) Uani 1 1 d . . . . .
C36 C 0.33042(12) -0.12632(16) 0.09051(12) 0.0149(5) Uani 1 1 d . . . . .
C37 C 0.38235(13) -0.12956(18) 0.07189(13) 0.0192(6) Uani 1 1 d . . . . .
H37 H 0.4304 -0.1328 0.1066 0.020(4) Uiso 1 1 calc R U . . .
C38 C 0.36304(14) -0.12800(19) 0.00137(14) 0.0232(6) Uani 1 1 d . . . . .
H38 H 0.3977 -0.1307 -0.0130 0.020(4) Uiso 1 1 calc R U . . .
C39 C 0.29285(13) -0.12248(18) -0.04757(13) 0.0198(5) Uani 1 1 d . . . . .
H39 H 0.2785 -0.1201 -0.0960 0.020(4) Uiso 1 1 calc R U . . .
C40 C 0.24352(12) -0.12048(17) -0.02489(13) 0.0162(5) Uani 1 1 d . . . . .
H40 H 0.1952 -0.1176 -0.0589 0.020(4) Uiso 1 1 calc R U . . .
C41 C 0.19266(12) 0.06079(17) 0.04104(13) 0.0155(5) Uani 1 1 d . . . . .
C42 C 0.20475(13) 0.15860(17) 0.05967(14) 0.0197(6) Uani 1 1 d . . . . .
H42A H 0.2367 0.1831 0.0443 0.030(3) Uiso 1 1 calc R U . . .
H42B H 0.2256 0.1656 0.1104 0.030(3) Uiso 1 1 calc R U . . .
H42C H 0.1598 0.1903 0.0363 0.030(3) Uiso 1 1 calc R U . . .
C43 C 0.17693(12) -0.29553(17) 0.03628(13) 0.0158(5) Uani 1 1 d . . . . .
C44 C 0.18200(13) -0.39462(17) 0.05099(14) 0.0202(6) Uani 1 1 d . . . . .
H44A H 0.1350 -0.4210 0.0265 0.030(3) Uiso 1 1 calc R U . . .
H44B H 0.2022 -0.4044 0.1014 0.030(3) Uiso 1 1 calc R U . . .
H44C H 0.2120 -0.4223 0.0346 0.030(3) Uiso 1 1 calc R U . . .
N9 N 0.51061(12) 0.09990(15) 0.26713(13) 0.0258(5) Uani 1 1 d . . . . .
C45 C 0.56796(15) 0.1685(2) 0.30468(18) 0.0357(8) Uani 1 1 d . . . . .
H45A H 0.5773 0.1987 0.2698 0.039(3) Uiso 1 1 calc R U . . .
H45B H 0.5505 0.2139 0.3252 0.039(3) Uiso 1 1 calc R U . . .
C46 C 0.63641(16) 0.1319(2) 0.3620(2) 0.0541(11) Uani 1 1 d . . . . .
H46A H 0.6296 0.1105 0.4005 0.065(4) Uiso 1 1 calc R U . . .
H46B H 0.6721 0.1788 0.3790 0.065(4) Uiso 1 1 calc R U . . .
H46C H 0.6519 0.0826 0.3435 0.065(4) Uiso 1 1 calc R U . . .
C47 C 0.53146(16) 0.0339(2) 0.22792(16) 0.0308(7) Uani 1 1 d . . . . .
H47A H 0.5774 0.0078 0.2613 0.039(3) Uiso 1 1 calc R U . . .
H47B H 0.4966 -0.0149 0.2107 0.039(3) Uiso 1 1 calc R U . . .
C48 C 0.5370(2) 0.0715(3) 0.1665(2) 0.0542(11) Uani 1 1 d . . . . .
H48A H 0.4902 0.0888 0.1295 0.065(4) Uiso 1 1 calc R U . . .
H48B H 0.5564 0.0263 0.1486 0.065(4) Uiso 1 1 calc R U . . .
H48C H 0.5678 0.1236 0.1818 0.065(4) Uiso 1 1 calc R U . . .
C49 C 0.44629(15) 0.1522(2) 0.21770(18) 0.0360(8) Uani 1 1 d . . . . .
H49A H 0.4575 0.1872 0.1861 0.039(3) Uiso 1 1 calc R U . . .
H49B H 0.4350 0.1947 0.2453 0.039(3) Uiso 1 1 calc R U . . .
C50 C 0.38177(17) 0.0965(2) 0.1736(2) 0.0600(13) Uani 1 1 d . . . . .
H50A H 0.3915 0.0559 0.1444 0.065(4) Uiso 1 1 calc R U . . .
H50B H 0.3425 0.1354 0.1437 0.065(4) Uiso 1 1 calc R U . . .
H50C H 0.3696 0.0621 0.2042 0.065(4) Uiso 1 1 calc R U . . .
C51 C 0.49744(16) 0.0467(2) 0.31834(17) 0.0321(7) Uani 1 1 d . . . . .
H51A H 0.4620 0.0005 0.2920 0.039(3) Uiso 1 1 calc R U . . .
H51B H 0.5415 0.0160 0.3510 0.039(3) Uiso 1 1 calc R U . . .
C52 C 0.4724(2) 0.0996(2) 0.3607(2) 0.0523(10) Uani 1 1 d . . . . .
H52A H 0.5058 0.1476 0.3853 0.065(4) Uiso 1 1 calc R U . . .
H52B H 0.4691 0.0606 0.3948 0.065(4) Uiso 1 1 calc R U . . .
H52C H 0.4261 0.1249 0.3295 0.065(4) Uiso 1 1 calc R U . . .
N10 N 0.01610(10) 0.34176(14) -0.17668(11) 0.0174(5) Uani 1 1 d . . . . .
C53 C -0.01502(15) 0.3137(2) -0.13034(15) 0.0145(6) Uani 0.8 1 d . . P A 1
H53A H -0.0410 0.2575 -0.1491 0.019(3) Uiso 0.8 1 calc R U P A 1
H53B H 0.0243 0.3009 -0.0831 0.019(3) Uiso 0.8 1 calc R U P A 1
C53X C -0.0274(10) 0.3819(13) -0.1573(10) 0.047(4) Uiso 0.2 1 d . . P A 2
H53C H -0.0007 0.4373 -0.1371 0.019(3) Uiso 0.2 1 calc R U P A 2
H53D H -0.0655 0.4001 -0.2038 0.019(3) Uiso 0.2 1 calc R U P A 2
C54 C -0.06307(17) 0.3782(3) -0.12310(18) 0.0462(10) Uani 1 1 d . . . . .
H54A H -0.0357 0.4283 -0.0940 0.048(4) Uiso 0.8 1 calc R U P A 1
H54B H -0.0874 0.3487 -0.1011 0.048(4) Uiso 0.8 1 calc R U P A 1
H54C H -0.0976 0.3999 -0.1694 0.048(4) Uiso 0.8 1 calc R U P A 1
H54D H -0.0883 0.4342 -0.1292 0.048(4) Uiso 0.2 1 calc R U P A 2
H54E H -0.0306 0.3685 -0.0733 0.048(4) Uiso 0.2 1 calc R U P A 2
H54F H -0.0968 0.3291 -0.1413 0.048(4) Uiso 0.2 1 calc R U P A 2
C55 C -0.04199(15) 0.3662(2) -0.24944(15) 0.0172(7) Uani 0.8 1 d . . P A 1
H55A H -0.0677 0.4181 -0.2454 0.019(3) Uiso 0.8 1 calc R U P A 1
H55B H -0.0201 0.3847 -0.2778 0.019(3) Uiso 0.8 1 calc R U P A 1
C55X C -0.0271(9) 0.2704(12) -0.2420(9) 0.042(4) Uiso 0.2 1 d . . P A 2
H55C H -0.0008 0.2634 -0.2680 0.019(3) Uiso 0.2 1 calc R U P A 2
H55D H -0.0278 0.2118 -0.2219 0.019(3) Uiso 0.2 1 calc R U P A 2
C56 C -0.09409(15) 0.2939(2) -0.28793(16) 0.0351(8) Uani 1 1 d . . . . .
H56A H -0.0691 0.2398 -0.2878 0.048(4) Uiso 0.8 1 calc R U P A 1
H56B H -0.1251 0.3127 -0.3362 0.048(4) Uiso 0.8 1 calc R U P A 1
H56C H -0.1221 0.2821 -0.2649 0.048(4) Uiso 0.8 1 calc R U P A 1
H56D H -0.1154 0.2485 -0.3244 0.048(4) Uiso 0.2 1 calc R U P A 2
H56E H -0.0941 0.3511 -0.3093 0.048(4) Uiso 0.2 1 calc R U P A 2
H56F H -0.1212 0.2992 -0.2632 0.048(4) Uiso 0.2 1 calc R U P A 2
C57 C 0.05943(16) 0.2669(2) -0.18019(16) 0.0151(6) Uani 0.8 1 d . . P A 1
H57A H 0.0697 0.2793 -0.2187 0.019(3) Uiso 0.8 1 calc R U P A 1
H57B H 0.0307 0.2121 -0.1926 0.019(3) Uiso 0.8 1 calc R U P A 1
C57X C 0.0676(10) 0.2753(14) -0.1208(11) 0.054(5) Uiso 0.2 1 d . . P A 2
H57C H 0.0790 0.3008 -0.0749 0.019(3) Uiso 0.2 1 calc R U P A 2
H57D H 0.0402 0.2207 -0.1262 0.019(3) Uiso 0.2 1 calc R U P A 2
C58 C 0.12775(15) 0.2488(2) -0.11513(16) 0.0300(7) Uani 1 1 d . . . . .
H58A H 0.1625 0.2934 -0.1105 0.048(4) Uiso 0.8 1 calc R U P A 1
H58B H 0.1447 0.1895 -0.1182 0.048(4) Uiso 0.8 1 calc R U P A 1
H58C H 0.1206 0.2516 -0.0743 0.048(4) Uiso 0.8 1 calc R U P A 1
H58D H 0.1507 0.2076 -0.0757 0.048(4) Uiso 0.2 1 calc R U P A 2
H58E H 0.1582 0.3003 -0.1071 0.048(4) Uiso 0.2 1 calc R U P A 2
H58F H 0.1191 0.2188 -0.1583 0.048(4) Uiso 0.2 1 calc R U P A 2
C59 C 0.06120(16) 0.4243(2) -0.14398(16) 0.0153(6) Uani 0.8 1 d . . P A 1
H59A H 0.0304 0.4726 -0.1439 0.019(3) Uiso 0.8 1 calc R U P A 1
H59B H 0.0954 0.4109 -0.0946 0.019(3) Uiso 0.8 1 calc R U P A 1
C59X C 0.0551(10) 0.3987(13) -0.2018(10) 0.050(5) Uiso 0.2 1 d . . P A 2
H59C H 0.0755 0.3544 -0.2202 0.019(3) Uiso 0.2 1 calc R U P A 2
H59D H 0.0167 0.4270 -0.2437 0.019(3) Uiso 0.2 1 calc R U P A 2
C60 C 0.10051(17) 0.4575(2) -0.1792(2) 0.0401(8) Uani 1 1 d . . . . .
H60A H 0.1284 0.4090 -0.1831 0.048(4) Uiso 0.8 1 calc R U P A 1
H60B H 0.1317 0.5059 -0.1517 0.048(4) Uiso 0.8 1 calc R U P A 1
H60C H 0.0672 0.4792 -0.2260 0.048(4) Uiso 0.8 1 calc R U P A 1
H60D H 0.1126 0.4737 -0.2153 0.048(4) Uiso 0.2 1 calc R U P A 2
H60E H 0.1425 0.4355 -0.1378 0.048(4) Uiso 0.2 1 calc R U P A 2
H60F H 0.0824 0.5097 -0.1665 0.048(4) Uiso 0.2 1 calc R U P A 2
O13 O -0.05856(12) -0.04113(14) 0.15916(11) 0.0231(4) Uani 1 1 d . . . . .
H131 H -0.0227(19) -0.049(2) 0.1567(18) 0.043(11) Uiso 1 1 d . . . . .
H132 H -0.0916(19) -0.041(2) 0.1208(19) 0.039(10) Uiso 1 1 d . . . . .

loop_
_atom_site_aniso_label
_atom_site_aniso_U_11
_atom_site_aniso_U_22
_atom_site_aniso_U_33
_atom_site_aniso_U_23
_atom_site_aniso_U_13
_atom_site_aniso_U_12
Co1 0.01630(16) 0.00960(17) 0.01236(16) -0.00035(13) 0.00545(13) -0.00046(13)
Co2 0.01355(15) 0.00955(17) 0.01137(16) -0.00023(13) 0.00537(12) -0.00027(12)
Cl1 0.0308(3) 0.0369(4) 0.0213(3) -0.0007(3) 0.0165(3) 0.0004(3)
Cl2 0.0214(3) 0.0330(4) 0.0293(4) -0.0091(3) 0.0148(3) -0.0032(3)
Cl3 0.0282(3) 0.0321(4) 0.0163(3) 0.0058(3) 0.0138(3) 0.0061(3)
Cl4 0.0216(3) 0.0580(5) 0.0128(3) 0.0039(3) 0.0052(3) 0.0013(3)
O1 0.0210(9) 0.0431(13) 0.0144(9) -0.0032(9) 0.0068(8) 0.0003(9)
O2 0.0181(9) 0.0249(11) 0.0239(10) 0.0005(8) 0.0052(8) 0.0024(8)
O3 0.0230(9) 0.0114(9) 0.0163(9) -0.0003(7) 0.0089(7) -0.0006(7)
O4 0.0303(10) 0.0160(10) 0.0224(10) -0.0024(8) 0.0146(8) -0.0006(8)
O5 0.0237(9) 0.0108(9) 0.0183(9) -0.0008(7) 0.0114(8) -0.0006(7)
O6 0.0503(13) 0.0185(11) 0.0462(13) 0.0029(10) 0.0359(11) 0.0026(9)
O7 0.0190(9) 0.0269(11) 0.0164(9) 0.0016(8) 0.0108(7) 0.0023(7)
O8 0.0146(8) 0.0217(10) 0.0153(9) 0.0001(7) 0.0052(7) 0.0004(7)
O9 0.0192(9) 0.0111(9) 0.0144(9) -0.0007(7) 0.0079(7) -0.0010(7)
O10 0.0284(10) 0.0176(10) 0.0145(9) 0.0006(7) 0.0074(8) 0.0002(8)
O11 0.0178(8) 0.0113(9) 0.0155(9) 0.0000(7) 0.0079(7) 0.0001(7)
O12 0.0228(9) 0.0183(10) 0.0175(9) -0.0021(8) 0.0095(8) -0.0017(7)
N1 0.0187(10) 0.0110(11) 0.0121(10) -0.0007(8) 0.0064(8) -0.0007(8)
N2 0.0178(10) 0.0106(10) 0.0139(10) -0.0006(8) 0.0082(8) 0.0001(8)
N3 0.0195(10) 0.0114(11) 0.0163(10) 0.0014(8) 0.0091(9) -0.0005(8)
N4 0.0210(10) 0.0102(11) 0.0166(10) -0.0006(9) 0.0067(9) -0.0030(8)
N5 0.0157(9) 0.0098(10) 0.0132(10) 0.0006(8) 0.0064(8) 0.0003(8)
N6 0.0162(9) 0.0093(10) 0.0135(10) 0.0003(8) 0.0069(8) 0.0001(8)
N7 0.0156(9) 0.0120(10) 0.0112(9) -0.0003(8) 0.0061(8) 0.0000(8)
N8 0.0158(9) 0.0104(10) 0.0145(10) 0.0001(8) 0.0064(8) -0.0006(8)
C1 0.0223(12) 0.0162(14) 0.0155(12) 0.0011(10) 0.0094(10) 0.0021(10)
C2 0.0219(12) 0.0165(13) 0.0215(13) 0.0008(11) 0.0122(11) 0.0024(10)
C3 0.0189(12) 0.0153(14) 0.0240(14) -0.0046(11) 0.0089(11) -0.0027(10)
C4 0.0196(12) 0.0218(15) 0.0167(13) -0.0040(11) 0.0059(10) -0.0018(10)
C5 0.0209(12) 0.0125(13) 0.0156(12) -0.0007(10) 0.0075(10) 0.0011(10)
C6 0.0197(12) 0.0148(13) 0.0151(12) -0.0015(10) 0.0066(10) 0.0005(10)
C7 0.0209(12) 0.0077(12) 0.0200(13) -0.0014(10) 0.0099(10) -0.0009(9)
C8 0.0217(12) 0.0118(12) 0.0170(12) -0.0013(10) 0.0085(10) -0.0007(10)
C9 0.0278(13) 0.0132(13) 0.0174(12) -0.0014(10) 0.0124(11) -0.0023(10)
C10 0.0227(13) 0.0126(13) 0.0269(14) -0.0033(11) 0.0139(11) -0.0020(10)
C11 0.0176(12) 0.0104(12) 0.0200(13) -0.0024(10) 0.0071(10) -0.0022(9)
C12 0.0206(12) 0.0075(12) 0.0169(12) -0.0006(9) 0.0087(10) 0.0003(9)
C13 0.0187(12) 0.0094(12) 0.0191(13) -0.0015(10) 0.0049(10) -0.0012(9)
C14 0.0226(13) 0.0118(13) 0.0190(13) -0.0004(10) 0.0064(11) -0.0014(10)
C15 0.0241(14) 0.0265(16) 0.0203(14) 0.0015(12) 0.0037(11) 0.0015(11)
C16 0.0319(15) 0.0308(17) 0.0164(14) 0.0027(12) 0.0044(12) -0.0012(13)
C17 0.0354(15) 0.0237(16) 0.0188(13) 0.0001(12) 0.0134(12) -0.0046(12)
C18 0.0252(13) 0.0180(14) 0.0192(13) 0.0013(11) 0.0097(11) -0.0013(11)
C19 0.0197(12) 0.0130(13) 0.0129(12) -0.0002(10) 0.0028(10) 0.0002(10)
C20 0.0380(16) 0.0109(14) 0.0306(16) -0.0025(12) 0.0182(13) -0.0007(11)
C21 0.0294(14) 0.0146(14) 0.0219(14) 0.0002(11) 0.0150(12) -0.0004(11)
C22 0.0499(18) 0.0131(15) 0.0332(16) 0.0028(12) 0.0273(15) 0.0023(12)
C23 0.0206(12) 0.0132(13) 0.0172(12) -0.0002(10) 0.0087(10) -0.0004(10)
C24 0.0194(12) 0.0189(14) 0.0141(12) 0.0000(11) 0.0044(10) 0.0005(10)
C25 0.0160(11) 0.0202(14) 0.0191(13) -0.0006(11) 0.0053(10) -0.0007(10)
C26 0.0179(12) 0.0181(14) 0.0198(13) 0.0015(11) 0.0091(10) -0.0003(10)
C27 0.0177(11) 0.0084(12) 0.0159(12) 0.0001(10) 0.0072(10) 0.0008(9)
C28 0.0195(12) 0.0091(12) 0.0158(12) 0.0018(10) 0.0068(10) 0.0009(9)
C29 0.0173(11) 0.0091(12) 0.0125(11) -0.0001(10) 0.0057(9) -0.0001(9)
C30 0.0181(11) 0.0102(12) 0.0172(12) 0.0007(10) 0.0096(10) 0.0006(9)
C31 0.0258(13) 0.0153(13) 0.0150(12) 0.0019(10) 0.0136(10) 0.0010(10)
C32 0.0189(12) 0.0211(14) 0.0131(12) 0.0020(10) 0.0045(10) 0.0003(10)
C33 0.0170(11) 0.0158(13) 0.0153(12) 0.0008(10) 0.0062(10) 0.0003(10)
C34 0.0184(11) 0.0101(12) 0.0156(12) -0.0015(10) 0.0087(10) -0.0010(9)
C35 0.0170(11) 0.0073(12) 0.0161(12) 0.0014(10) 0.0066(10) 0.0007(9)
C36 0.0195(12) 0.0079(12) 0.0153(12) -0.0001(10) 0.0069(10) 0.0000(9)
C37 0.0160(12) 0.0209(14) 0.0182(13) 0.0006(11) 0.0064(10) 0.0014(10)
C38 0.0244(13) 0.0281(16) 0.0226(14) -0.0010(12) 0.0158(11) -0.0001(11)
C39 0.0259(13) 0.0203(14) 0.0152(12) 0.0014(11) 0.0116(10) -0.0012(11)
C40 0.0173(11) 0.0157(13) 0.0150(12) -0.0006(10) 0.0074(10) -0.0021(10)
C41 0.0151(11) 0.0139(13) 0.0162(13) 0.0004(10) 0.0067(10) 0.0004(9)
C42 0.0230(13) 0.0136(13) 0.0191(13) 0.0015(10) 0.0077(11) 0.0004(10)
C43 0.0140(11) 0.0137(13) 0.0194(13) -0.0017(10) 0.0079(10) -0.0008(9)
C44 0.0231(13) 0.0150(14) 0.0206(13) -0.0008(11) 0.0090(11) 0.0004(10)
N9 0.0225(11) 0.0119(12) 0.0322(13) 0.0017(10) 0.0048(10) 0.0015(9)
C45 0.0291(15) 0.0163(16) 0.049(2) -0.0037(14) 0.0093(14) -0.0059(12)
C46 0.0253(16) 0.031(2) 0.072(3) -0.0075(18) -0.0035(17) -0.0048(14)
C47 0.0357(16) 0.0186(15) 0.0323(16) 0.0042(13) 0.0119(14) 0.0078(12)
C48 0.084(3) 0.033(2) 0.058(3) 0.0153(18) 0.045(2) 0.019(2)
C49 0.0293(15) 0.0158(15) 0.0440(19) 0.0036(14) 0.0030(14) 0.0086(12)
C50 0.0303(18) 0.031(2) 0.071(3) -0.0036(18) -0.0131(18) 0.0094(14)
C51 0.0345(16) 0.0211(16) 0.0401(18) 0.0006(13) 0.0177(14) -0.0004(12)
C52 0.075(3) 0.034(2) 0.061(3) 0.0039(18) 0.043(2) 0.0076(18)
N10 0.0184(10) 0.0168(11) 0.0148(11) 0.0019(9) 0.0065(9) -0.0009(8)
C53 0.0195(15) 0.0146(16) 0.0096(14) 0.0022(12) 0.0072(12) -0.0027(12)
C54 0.0313(17) 0.077(3) 0.0358(18) 0.0187(19) 0.0207(15) 0.0154(17)
C55 0.0160(14) 0.0193(18) 0.0106(14) 0.0063(12) 0.0021(12) -0.0012(12)
C56 0.0247(15) 0.0376(19) 0.0298(17) -0.0107(14) 0.0030(13) 0.0014(13)
C57 0.0216(15) 0.0113(16) 0.0127(15) -0.0020(12) 0.0087(12) 0.0020(12)
C58 0.0290(15) 0.0259(17) 0.0331(17) 0.0069(13) 0.0135(13) 0.0079(12)
C59 0.0206(15) 0.0085(15) 0.0167(16) 0.0000(12) 0.0090(13) -0.0016(11)
C60 0.0307(16) 0.0253(18) 0.063(2) 0.0027(16) 0.0221(16) -0.0047(13)
O13 0.0233(11) 0.0276(12) 0.0178(10) -0.0002(8) 0.0096(9) 0.0019(8)

loop_
_atom_type_symbol
_atom_type_description
_atom_type_scat_dispersion_real
_atom_type_scat_dispersion_imag
_atom_type_scat_source
C C 0.0033 0.0016 'International Tables Vol C Tables 4.2.6.8 and 6.1.1.4'
H H 0.0000 0.0000 'International Tables Vol C Tables 4.2.6.8 and 6.1.1.4'
N N 0.0061 0.0033 'International Tables Vol C Tables 4.2.6.8 and 6.1.1.4'
O O 0.0106 0.0060 'International Tables Vol C Tables 4.2.6.8 and 6.1.1.4'
Cl Cl 0.1484 0.1585 'International Tables Vol C Tables 4.2.6.8 and 6.1.1.4'
Co Co 0.3494 0.9721 'International Tables Vol C Tables 4.2.6.8 and 6.1.1.4'

loop_
_geom_angle_atom_site_label_1
_geom_angle_atom_site_label_2
_geom_angle_atom_site_label_3
_geom_angle
N2 Co1 N3 84.30(9)
N2 Co1 O3 88.61(8)
N3 Co1 O3 87.50(8)
N2 Co1 O5 88.49(8)
N3 Co1 O5 85.32(8)
O3 Co1 O5 172.50(8)
N2 Co1 N4 167.42(9)
N3 Co1 N4 83.15(9)
O3 Co1 N4 91.85(8)
O5 Co1 N4 89.49(8)
N2 Co1 N1 82.52(8)
N3 Co1 N1 166.40(9)
O3 Co1 N1 95.53(8)
O5 Co1 N1 90.96(8)
N4 Co1 N1 109.93(9)
N6 Co2 N7 83.96(9)
N6 Co2 O11 88.93(8)
N7 Co2 O11 88.19(8)
N6 Co2 O9 88.16(8)
N7 Co2 O9 87.81(8)
O11 Co2 O9 175.28(7)
N6 Co2 N8 166.30(8)
N7 Co2 N8 82.36(8)
O11 Co2 N8 91.40(8)
O9 Co2 N8 90.55(8)
N6 Co2 N5 81.93(8)
N7 Co2 N5 165.89(9)
O11 Co2 N5 91.21(8)
O9 Co2 N5 92.05(8)
N8 Co2 N5 111.75(8)
C19 O3 Co1 123.98(17)
C21 O5 Co1 125.49(17)
C41 O9 Co2 124.90(16)
C43 O11 Co2 123.18(16)
C1 N1 C5 117.2(2)
C1 N1 Co1 131.26(17)
C5 N1 Co1 110.83(16)
C6 N2 C7 126.1(2)
C6 N2 Co1 118.90(17)
C7 N2 Co1 114.50(15)
C13 N3 C12 127.1(2)
C13 N3 Co1 118.18(18)
C12 N3 Co1 114.24(15)
C18 N4 C14 118.6(2)
C18 N4 Co1 130.85(18)
C14 N4 Co1 110.55(18)
C23 N5 C27 117.5(2)
C23 N5 Co2 130.42(17)
C27 N5 Co2 112.02(15)
C28 N6 C29 125.2(2)
C28 N6 Co2 120.06(17)
C29 N6 Co2 114.78(16)
C35 N7 C34 125.9(2)
C35 N7 Co2 119.55(16)
C34 N7 Co2 114.57(15)
C40 N8 C36 117.5(2)
C40 N8 Co2 130.59(16)
C36 N8 Co2 111.89(16)
N1 C1 C2 122.9(2)
N1 C1 H1 118.6
C2 C1 H1 118.6
C3 C2 C1 119.6(2)
C3 C2 H2 120.2
C1 C2 H2 120.2
C4 C3 C2 117.9(2)
C4 C3 H3 121.1
C2 C3 H3 121.1
C3 C4 C5 119.6(2)
C3 C4 H4 120.2
C5 C4 H4 120.2
N1 C5 C4 122.6(2)
N1 C5 C6 115.5(2)
C4 C5 C6 122.0(2)
O1 C6 N2 128.5(2)
O1 C6 C5 120.8(2)
N2 C6 C5 110.7(2)
C8 C7 N2 126.2(2)
C8 C7 C12 120.2(2)
N2 C7 C12 113.6(2)
C9 C8 C7 119.8(2)
C9 C8 H8 120.1
C7 C8 H8 120.1
C8 C9 C10 120.0(2)
C8 C9 Cl1 119.0(2)
C10 C9 Cl1 121.0(2)
C11 C10 C9 120.8(2)
C11 C10 Cl2 118.5(2)
C9 C10 Cl2 120.7(2)
C10 C11 C12 119.4(2)
C10 C11 H11 120.3
C12 C11 H11 120.3
C11 C12 N3 127.1(2)
C11 C12 C7 119.7(2)
N3 C12 C7 113.1(2)
O2 C13 N3 128.0(3)
O2 C13 C14 121.4(2)
N3 C13 C14 110.7(2)
N4 C14 C15 121.8(3)
N4 C14 C13 116.6(2)
C15 C14 C13 121.5(2)
C16 C15 C14 118.6(3)
C16 C15 H15 120.7
C14 C15 H15 120.7
C15 C16 C17 119.8(3)
C15 C16 H16 120.1
C17 C16 H16 120.1
C16 C17 C18 118.5(3)
C16 C17 H17 120.8
C18 C17 H17 120.8
N4 C18 C17 122.7(3)
N4 C18 H18 118.7
C17 C18 H18 118.7
O4 C19 O3 126.2(2)
O4 C19 C20 120.7(2)
O3 C19 C20 113.2(2)
C19 C20 H20A 109.5
C19 C20 H20B 109.5
H20A C20 H20B 109.5
C19 C20 H20C 109.5
H20A C20 H20C 109.5
H20B C20 H20C 109.5
O6 C21 O5 126.1(3)
O6 C21 C22 119.9(3)
O5 C21 C22 114.0(2)
C21 C22 H22A 109.5
C21 C22 H22B 109.5
H22A C22 H22B 109.5
C21 C22 H22C 109.5
H22A C22 H22C 109.5
H22B C22 H22C 109.5
N5 C23 C24 122.5(2)
N5 C23 H23 118.8
C24 C23 H23 118.8
C25 C24 C23 119.7(2)
C25 C24 H24 120.1
C23 C24 H24 120.1
C24 C25 C26 118.3(2)
C24 C25 H25 120.8
C26 C25 H25 120.8
C27 C26 C25 119.0(2)
C27 C26 H26 120.5
C25 C26 H26 120.5
N5 C27 C26 122.9(2)
N5 C27 C28 115.6(2)
C26 C27 C28 121.5(2)
O7 C28 N6 128.5(2)
O7 C28 C27 121.2(2)
N6 C28 C27 110.2(2)
C30 C29 N6 126.6(2)
C30 C29 C34 120.3(2)
N6 C29 C34 113.0(2)
C29 C30 C31 119.8(2)
C29 C30 H30 120.1
C31 C30 H30 120.1
C32 C31 C30 120.0(2)
C32 C31 Cl3 121.83(19)
C30 C31 Cl3 118.16(19)
C31 C32 C33 121.1(2)
C31 C32 Cl4 120.2(2)
C33 C32 Cl4 118.65(19)
C32 C33 C34 119.4(2)
C32 C33 H33 120.3
C34 C33 H33 120.3
C33 C34 N7 126.9(2)
C33 C34 C29 119.4(2)
N7 C34 C29 113.6(2)
O8 C35 N7 128.4(2)
O8 C35 C36 120.9(2)
N7 C35 C36 110.6(2)
N8 C36 C37 122.8(2)
N8 C36 C35 115.6(2)
C37 C36 C35 121.6(2)
C36 C37 C38 118.7(2)
C36 C37 H37 120.7
C38 C37 H37 120.7
C39 C38 C37 119.1(2)
C39 C38 H38 120.4
C37 C38 H38 120.4
C38 C39 C40 118.9(2)
C38 C39 H39 120.5
C40 C39 H39 120.5
N8 C40 C39 123.0(2)
N8 C40 H40 118.5
C39 C40 H40 118.5
O10 C41 O9 126.1(2)
O10 C41 C42 119.5(2)
O9 C41 C42 114.4(2)
C41 C42 H42A 109.5
C41 C42 H42B 109.5
H42A C42 H42B 109.5
C41 C42 H42C 109.5
H42A C42 H42C 109.5
H42B C42 H42C 109.5
O12 C43 O11 126.0(2)
O12 C43 C44 119.5(2)
O11 C43 C44 114.5(2)
C43 C44 H44A 109.5
C43 C44 H44B 109.5
H44A C44 H44B 109.5
C43 C44 H44C 109.5
H44A C44 H44C 109.5
H44B C44 H44C 109.5
C49 N9 C51 111.2(2)
C49 N9 C45 105.4(2)
C51 N9 C45 111.2(2)
C49 N9 C47 111.4(2)
C51 N9 C47 106.8(2)
C45 N9 C47 110.9(2)
C46 C45 N9 114.9(3)
C46 C45 H45A 108.5
N9 C45 H45A 108.5
C46 C45 H45B 108.5
N9 C45 H45B 108.5
H45A C45 H45B 107.5
C45 C46 H46A 109.5
C45 C46 H46B 109.5
H46A C46 H46B 109.5
C45 C46 H46C 109.5
H46A C46 H46C 109.5
H46B C46 H46C 109.5
C48 C47 N9 115.5(3)
C48 C47 H47A 108.4
N9 C47 H47A 108.4
C48 C47 H47B 108.4
N9 C47 H47B 108.4
H47A C47 H47B 107.5
C47 C48 H48A 109.5
C47 C48 H48B 109.5
H48A C48 H48B 109.5
C47 C48 H48C 109.5
H48A C48 H48C 109.5
H48B C48 H48C 109.5
N9 C49 C50 114.7(2)
N9 C49 H49A 108.6
C50 C49 H49A 108.6
N9 C49 H49B 108.6
C50 C49 H49B 108.6
H49A C49 H49B 107.6
C49 C50 H50A 109.5
C49 C50 H50B 109.5
H50A C50 H50B 109.5
C49 C50 H50C 109.5
H50A C50 H50C 109.5
H50B C50 H50C 109.5
C52 C51 N9 115.5(3)
C52 C51 H51A 108.4
N9 C51 H51A 108.4
C52 C51 H51B 108.4
N9 C51 H51B 108.4
H51A C51 H51B 107.5
C51 C52 H52A 109.5
C51 C52 H52B 109.5
H52A C52 H52B 109.5
C51 C52 H52C 109.5
H52A C52 H52C 109.5
H52B C52 H52C 109.5
C53X N10 C59X 118.1(12)
C57 N10 C55 110.7(2)
C57 N10 C53 108.7(2)
C55 N10 C53 110.5(2)
C57 N10 C59 111.0(2)
C55 N10 C59 108.2(2)
C53 N10 C59 107.8(2)
C53X N10 C57X 112.9(11)
C59X N10 C57X 109.7(11)
C53X N10 C55X 111.6(10)
C59X N10 C55X 103.9(10)
C57X N10 C55X 98.6(10)
C54 C53 N10 116.8(3)
C54 C53 H53A 108.1
N10 C53 H53A 108.1
C54 C53 H53B 108.1
N10 C53 H53B 108.1
H53A C53 H53B 107.3
C54 C53X N10 148.8(16)
C54 C53X H53C 99.5
N10 C53X H53C 99.5
C54 C53X H53D 99.5
N10 C53X H53D 99.5
H53C C53X H53D 104.1
C53 C54 H54A 109.5
C53 C54 H54B 109.5
H54A C54 H54B 109.5
C53 C54 H54C 109.5
H54A C54 H54C 109.5
H54B C54 H54C 109.5
C53X C54 H54D 109.5
C53X C54 H54E 109.5
H54D C54 H54E 109.5
C53X C54 H54F 109.5
H54D C54 H54F 109.5
H54E C54 H54F 109.5
C56 C55 N10 115.5(2)
C56 C55 H55A 108.4
N10 C55 H55A 108.4
C56 C55 H55B 108.4
N10 C55 H55B 108.4
H55A C55 H55B 107.5
C56 C55X N10 115.0(12)
C56 C55X H55C 108.5
N10 C55X H55C 108.5
C56 C55X H55D 108.5
N10 C55X H55D 108.5
H55C C55X H55D 107.5
C55 C56 H56A 109.5
C55 C56 H56B 109.5
H56A C56 H56B 109.5
C55 C56 H56C 109.5
H56A C56 H56C 109.5
H56B C56 H56C 109.5
C55X C56 H56D 109.5
C55X C56 H56E 109.5
H56D C56 H56E 109.5
C55X C56 H56F 109.5
H56D C56 H56F 109.5
H56E C56 H56F 109.5
N10 C57 C58 116.6(2)
N10 C57 H57A 108.1
C58 C57 H57A 108.1
N10 C57 H57B 108.1
C58 C57 H57B 108.1
H57A C57 H57B 107.3
C58 C57X N10 125.1(15)
C58 C57X H57C 106.1
N10 C57X H57C 106.1
C58 C57X H57D 106.1
N10 C57X H57D 106.1
H57C C57X H57D 106.3
C57 C58 H58A 109.5
C57 C58 H58B 109.5
H58A C58 H58B 109.5
C57 C58 H58C 109.5
H58A C58 H58C 109.5
H58B C58 H58C 109.5
C57X C58 H58D 109.5
C57X C58 H58E 109.5
H58D C58 H58E 109.5
C57X C58 H58F 109.5
H58D C58 H58F 109.5
H58E C58 H58F 109.5
C60 C59 N10 115.5(3)
C60 C59 H59A 108.4
N10 C59 H59A 108.4
C60 C59 H59B 108.4
N10 C59 H59B 108.4
H59A C59 H59B 107.5
C60 C59X N10 138.9(16)
C60 C59X H59C 102.3
N10 C59X H59C 102.3
C60 C59X H59D 102.3
N10 C59X H59D 102.3
H59C C59X H59D 104.9
C59 C60 H60A 109.5
C59 C60 H60B 109.5
H60A C60 H60B 109.5
C59 C60 H60C 109.5
H60A C60 H60C 109.5
H60B C60 H60C 109.5
C59X C60 H60D 109.5
C59X C60 H60E 109.5
H60D C60 H60E 109.5
C59X C60 H60F 109.5
H60D C60 H60F 109.5
H60E C60 H60F 109.5
H131 O13 H132 110(3)

loop_
_geom_bond_atom_site_label_1
_geom_bond_atom_site_label_2
_geom_bond_distance
Co1 N2 1.879(2)
Co1 N3 1.885(2)
Co1 O3 1.9124(17)
Co1 O5 1.9183(17)
Co1 N4 1.984(2)
Co1 N1 1.989(2)
Co2 N6 1.884(2)
Co2 N7 1.8891(19)
Co2 O11 1.9249(17)
Co2 O9 1.9249(17)
Co2 N8 1.989(2)
Co2 N5 2.0011(19)
Cl1 C9 1.733(3)
Cl2 C10 1.736(3)
Cl3 C31 1.733(3)
Cl4 C32 1.742(2)
O1 C6 1.243(3)
O2 C13 1.246(3)
O3 C19 1.294(3)
O4 C19 1.228(3)
O5 C21 1.293(3)
O6 C21 1.226(3)
O7 C28 1.247(3)
O8 C35 1.243(3)
O9 C41 1.285(3)
O10 C41 1.234(3)
O11 C43 1.295(3)
O12 C43 1.230(3)
N1 C1 1.335(3)
N1 C5 1.358(3)
N2 C6 1.329(3)
N2 C7 1.394(3)
N3 C13 1.333(3)
N3 C12 1.404(3)
N4 C18 1.334(4)
N4 C14 1.356(3)
N5 C23 1.343(3)
N5 C27 1.352(3)
N6 C28 1.329(3)
N6 C29 1.407(3)
N7 C35 1.329(3)
N7 C34 1.400(3)
N8 C40 1.337(3)
N8 C36 1.362(3)
C1 C2 1.386(3)
C1 H1 0.9500
C2 C3 1.383(4)
C2 H2 0.9500
C3 C4 1.379(4)
C3 H3 0.9500
C4 C5 1.381(3)
C4 H4 0.9500
C5 C6 1.495(4)
C7 C8 1.389(4)
C7 C12 1.415(3)
C8 C9 1.387(4)
C8 H8 0.9500
C9 C10 1.400(4)
C10 C11 1.391(4)
C11 C12 1.392(3)
C11 H11 0.9500
C13 C14 1.490(4)
C14 C15 1.390(4)
C15 C16 1.379(4)
C15 H15 0.9500
C16 C17 1.381(4)
C16 H16 0.9500
C17 C18 1.387(4)
C17 H17 0.9500
C18 H18 0.9500
C19 C20 1.516(4)
C20 H20A 0.9800
C20 H20B 0.9800
C20 H20C 0.9800
C21 C22 1.514(4)
C22 H22A 0.9800
C22 H22B 0.9800
C22 H22C 0.9800
C23 C24 1.383(3)
C23 H23 0.9500
C24 C25 1.382(4)
C24 H24 0.9500
C25 C26 1.384(4)
C25 H25 0.9500
C26 C27 1.383(3)
C26 H26 0.9500
C27 C28 1.503(3)
C29 C30 1.384(4)
C29 C34 1.412(3)
C30 C31 1.391(3)
C30 H30 0.9500
C31 C32 1.382(4)
C32 C33 1.389(4)
C33 C34 1.395(3)
C33 H33 0.9500
C35 C36 1.499(3)
C36 C37 1.378(3)
C37 C38 1.389(4)
C37 H37 0.9500
C38 C39 1.379(4)
C38 H38 0.9500
C39 C40 1.387(4)
C39 H39 0.9500
C40 H40 0.9500
C41 C42 1.517(4)
C42 H42A 0.9800
C42 H42B 0.9800
C42 H42C 0.9800
C43 C44 1.519(3)
C44 H44A 0.9800
C44 H44B 0.9800
C44 H44C 0.9800
N9 C49 1.511(3)
N9 C51 1.514(4)
N9 C45 1.519(3)
N9 C47 1.521(4)
C45 C46 1.512(4)
C45 H45A 0.9900
C45 H45B 0.9900
C46 H46A 0.9800
C46 H46B 0.9800
C46 H46C 0.9800
C47 C48 1.516(5)
C47 H47A 0.9900
C47 H47B 0.9900
C48 H48A 0.9800
C48 H48B 0.9800
C48 H48C 0.9800
C49 C50 1.515(4)
C49 H49A 0.9900
C49 H49B 0.9900
C50 H50A 0.9800
C50 H50B 0.9800
C50 H50C 0.9800
C51 C52 1.512(5)
C51 H51A 0.9900
C51 H51B 0.9900
C52 H52A 0.9800
C52 H52B 0.9800
C52 H52C 0.9800
N10 C53X 1.357(18)
N10 C59X 1.488(19)
N10 C57 1.497(4)
N10 C55 1.521(3)
N10 C53 1.529(4)
N10 C59 1.530(4)
N10 C57X 1.56(2)
N10 C55X 1.667(17)
C53 C54 1.492(5)
C53 H53A 0.9900
C53 H53B 0.9900
C53X C54 1.315(18)
C53X H53C 0.9900
C53X H53D 0.9900
C54 H54A 0.9800
C54 H54B 0.9800
C54 H54C 0.9800
C54 H54D 0.9800
C54 H54E 0.9800
C54 H54F 0.9800
C55 C56 1.501(4)
C55 H55A 0.9900
C55 H55B 0.9900
C55X C56 1.358(17)
C55X H55C 0.9900
C55X H55D 0.9900
C56 H56A 0.9800
C56 H56B 0.9800
C56 H56C 0.9800
C56 H56D 0.9800
C56 H56E 0.9800
C56 H56F 0.9800
C57 C58 1.503(4)
C57 H57A 0.9900
C57 H57B 0.9900
C57X C58 1.316(19)
C57X H57C 0.9900
C57X H57D 0.9900
C58 H58A 0.9800
C58 H58B 0.9800
C58 H58C 0.9800
C58 H58D 0.9800
C58 H58E 0.9800
C58 H58F 0.9800
C59 C60 1.490(4)
C59 H59A 0.9900
C59 H59B 0.9900
C59X C60 1.238(19)
C59X H59C 0.9900
C59X H59D 0.9900
C60 H60A 0.9800
C60 H60B 0.9800
C60 H60C 0.9800
C60 H60D 0.9800
C60 H60E 0.9800
C60 H60F 0.9800
O13 H131 0.82(4)
O13 H132 0.80(4)
